data_1573450
loop_
_publ_author_name
'Zeng, Ming-Hua'
'Huang, Fu-Ping'
'Duan, Jingui'
'Tao, Ye'
'Dong, Qiubing'
'Wan, Jingmeng'

_publ_section_title
;
 Evolution From [Zn9] to Record-High [Zn54] Subblock and Engineering
 Hierarchical Supramolecular Framework for Enhanced Iodine Uptake
;
_journal_name_full 'Chemical Science'
_journal_paper_doi 10.1039/D4SC04474F
_journal_year 2024
_chemical_formula_moiety 'C348 H288 N156 O118.8 Zn54, 4.8(I2), 23.5[I2]'
_chemical_formula_sum 'C348 H288 I56.6 N156 O118.8 Zn54'
_chemical_formula_weight 19268.65
_space_group_crystal_system cubic
_space_group_IT_number 203
_space_group_name_Hall '-F 2uv 2vw 3'
_space_group_name_H-M_alt 'F d -3 :2'
_atom_sites_solution_hydrogens mixed
_atom_sites_solution_primary dual
_audit_block_doi 10.5517/ccdc.csd.cc2j05wm
_audit_creation_date 2024-11-26
_audit_creation_method
;
Olex2 1.5
(compiled 2024.02.16 svn.r378c4104 for OlexSys, GUI svn.r6928)
;
_audit_update_record
;
2024-11-25 deposited with the CCDC.	2024-12-06 downloaded from the CCDC.
;
_cell_angle_alpha 90
_cell_angle_beta 90
_cell_angle_gamma 90
_cell_formula_units_Z 8
_cell_length_a 58.9792(3)
_cell_length_b 58.9792(3)
_cell_length_c 58.9792(3)
_cell_measurement_reflns_used 16437
_cell_measurement_temperature 100.00(10)
_cell_measurement_theta_max 66.6360
_cell_measurement_theta_min 2.4760
_cell_volume 205161.9(18)
_computing_cell_refinement 'CrysAlisPro 1.171.40.84a (Rigaku OD, 2020)'
_computing_data_collection 'CrysAlisPro 1.171.40.84a (Rigaku OD, 2020)'
_computing_data_reduction 'CrysAlisPro 1.171.40.84a (Rigaku OD, 2020)'
_computing_molecular_graphics 'Olex2 1.5 (Dolomanov et al., 2009)'
_computing_publication_material 'Olex2 1.5 (Dolomanov et al., 2009)'
_computing_structure_refinement 'SHELXL 2018/3 (Sheldrick, 2015)'
_computing_structure_solution 'SHELXT  (Sheldrick, 2015)'
_diffrn_ambient_environment N~2~
_diffrn_ambient_temperature 100.00(10)
_diffrn_detector 'Hybrid Pixel Array Detector'
_diffrn_detector_area_resol_mean 10.0000
_diffrn_detector_type HyPix
_diffrn_measured_fraction_theta_full 0.985
_diffrn_measured_fraction_theta_max 0.914
_diffrn_measurement_details
;
List of Runs (angles in degrees, time in seconds):

  # Type    Start    End  Width  t~exp~   \w     \q     \k     \f   Frames
#--------------------------------------------------------------------------
  1  \w    -28.00  27.00   0.50   30.00    --   43.30 -19.00  90.00  110
  2  \w     36.00  66.00   0.50   70.00    --  109.26 -61.00  76.00   60
  3  \w     35.00  71.00   0.50   70.00    --  109.26 -61.00  30.00   72
  4  \w    -76.00 -18.00   0.50   70.00    --  -90.25 113.00  14.00  116
  5  \w    -39.00 -14.00   0.50   70.00    --  -90.25  45.00  30.00   50
;
_diffrn_measurement_device 'four-circle diffractometer'
_diffrn_measurement_device_type 'XtaLAB Synergy, Dualflex, HyPix'
_diffrn_measurement_method '\w scans'
_diffrn_orient_matrix_type 'CrysAlisPro convention (1999,Acta A55,543-557)'
_diffrn_orient_matrix_UB_11 -0.0015124000
_diffrn_orient_matrix_UB_12 0.0209815000
_diffrn_orient_matrix_UB_13 -0.0154550000
_diffrn_orient_matrix_UB_21 0.0221093000
_diffrn_orient_matrix_UB_22 0.0092435000
_diffrn_orient_matrix_UB_23 0.0104055000
_diffrn_orient_matrix_UB_31 0.0138440000
_diffrn_orient_matrix_UB_32 -0.0124907000
_diffrn_orient_matrix_UB_33 -0.0183159000
_diffrn_radiation_monochromator mirror
_diffrn_radiation_probe x-ray
_diffrn_radiation_type 'Cu K\a'
_diffrn_radiation_wavelength 1.54184
_diffrn_reflns_av_R_equivalents 0.0423
_diffrn_reflns_av_unetI/netI 0.0339
_diffrn_reflns_Laue_measured_fraction_full 0.985
_diffrn_reflns_Laue_measured_fraction_max 0.914
_diffrn_reflns_limit_h_max 74
_diffrn_reflns_limit_h_min -20
_diffrn_reflns_limit_k_max 60
_diffrn_reflns_limit_k_min -35
_diffrn_reflns_limit_l_max 43
_diffrn_reflns_limit_l_min -58
_diffrn_reflns_number 63823
_diffrn_reflns_point_group_measured_fraction_full 0.985
_diffrn_reflns_point_group_measured_fraction_max 0.914
_diffrn_reflns_theta_full 67.684
_diffrn_reflns_theta_max 76.032
_diffrn_reflns_theta_min 2.485
_diffrn_source 'micro-focus sealed X-ray tube'
_diffrn_source_type 'PhotonJet (Cu) X-ray Source'
_exptl_absorpt_coefficient_mu 15.090
_exptl_absorpt_correction_T_max 1.00000
_exptl_absorpt_correction_T_min 0.67049
_exptl_absorpt_correction_type multi-scan
_exptl_absorpt_process_details
;
CrysAlisPro 1.171.40.84a (Rigaku Oxford Diffraction, 2020)
Empirical absorption correction using spherical harmonics,
implemented in SCALE3 ABSPACK scaling algorithm.
;
_exptl_crystal_colour 'clear light colourless'
_exptl_crystal_colour_lustre clear
_exptl_crystal_colour_modifier light
_exptl_crystal_colour_primary colourless
_exptl_crystal_density_diffrn 1.248
_exptl_crystal_description block
_exptl_crystal_F_000 72306
_exptl_crystal_size_max 0.3
_exptl_crystal_size_mid 0.27
_exptl_crystal_size_min 0.26
_refine_diff_density_max 0.881
_refine_diff_density_min -1.425
_refine_diff_density_rms 0.083
_refine_ls_extinction_method none
_refine_ls_goodness_of_fit_ref 1.001
_refine_ls_hydrogen_treatment constr
_refine_ls_matrix_type full
_refine_ls_number_parameters 561
_refine_ls_number_reflns 16367
_refine_ls_number_restraints 95
_refine_ls_restrained_S_all 1.030
_refine_ls_R_factor_all 0.0865
_refine_ls_R_factor_gt 0.0672
_refine_ls_shift/su_max 0.003
_refine_ls_shift/su_mean 0.000
_refine_ls_structure_factor_coef Fsqd
_refine_ls_weighting_details 'w=1/[\s^2^(Fo^2^)+(0.1631P)^2^] where P=(Fo^2^+2Fc^2^)/3'
_refine_ls_weighting_scheme calc
_refine_ls_wR_factor_gt 0.2132
_refine_ls_wR_factor_ref 0.2336
_reflns_Friedel_coverage 0.000
_reflns_number_gt 10617
_reflns_number_total 16367
_reflns_threshold_expression 'I > 2\s(I)'
_cod_data_source_file d4sc04474f2.cif
_cod_data_source_block zn54-i2
_cod_original_cell_volume 205162(3)
_cod_original_sg_symbol_H-M 'F d -3'
_cod_original_formula_sum 'C348 H288 I56.60 N156 O118.80 Zn54'
_cod_database_code 1573450
_shelx_shelxl_version_number 2018/3
_shelx_space_group_comment
;
The symmetry employed for this shelxl refinement is uniquely defined
by the following loop, which should always be used as a source of
symmetry information in preference to the above space-group names.
They are only intended as comments.
;
_shelx_estimated_absorpt_t_max 0.111
_shelx_estimated_absorpt_t_min 0.093
_reflns_odcompleteness_completeness 98.82
_reflns_odcompleteness_iscentric 1
_reflns_odcompleteness_theta 66.97
_olex2_refinement_description
;
1. Fixed Uiso
 At 1.2 times of:
  All C(H) groups, All C(H,H) groups, All N(H) groups
 At 1.5 times of:
  All C(H,H,H) groups, All O(H,H) groups
2. Restrained distances
 I2-I1 = I1-I2'
 2.9 with sigma of 0.02
 C18-C17 = C18-C17A
 1.45 with sigma of 0.02
 C18-C17 \\sim C18-C17A
 with sigma of 0.02
 O5-C17 \\sim O5A-C17A \\sim O6-C17 \\sim O6A-C17A
 with sigma of 0.02
3. Uiso/Uaniso restraints and constraints
Uanis(C26) \\sim Ueq, Uanis(C27) \\sim Ueq, Uanis(C28) \\sim Ueq, Uanis(C29)
\\sim Ueq, Uanis(I2) \\sim Ueq, Uanis(I2') \\sim Ueq: with sigma of 0.01 and
sigma for terminal atoms of 0.02
Uanis(I3) \\sim Ueq, Uanis(O10) \\sim Ueq: with sigma of 0.005 and sigma for
terminal atoms of 0.01
Uanis(O5) \\sim Ueq, Uanis(O5A) \\sim Ueq, Uanis(C17) \\sim Ueq, Uanis(C17A)
\\sim Ueq, Uanis(O6) \\sim Ueq, Uanis(O6A) \\sim Ueq: with sigma of 0.01 and
sigma for terminal atoms of 0.02
Uanis(I3) = Uanis(I3')
Uanis(I2) = Uanis(I2')
Uanis(O5) = Uanis(O5A)
Uanis(C17) = Uanis(C17A)
Uanis(O6) = Uanis(O6A)
4. Others
 Sof(O5A)=Sof(O6A)=Sof(C17A)=1-FVAR(1)
 Sof(O5)=Sof(O6)=Sof(C17)=FVAR(1)
 Fixed Sof: O9(0.9) H26A(0.5) H26B(0.5) C27(0.5) H27A(0.5) H27B(0.5) C28(0.5)
 H28A(0.5) H28B(0.5) C29(0.5) H29A(0.5) H29B(0.5) I1(0.26666) I2(0.13333)
 I2'(0.13333) I3(0.13333) I3'(0.13333)
 Fixed X: C28(0.52369)
 Fixed Y: C28(0.40525)
 Fixed Z: C28(0.628091)
5.a Rotating group:
 O10(H10A,H10B)
5.b Ternary CH refined with riding coordinates:
 N13(H13)
5.c Secondary CH2 refined with riding coordinates:
 C25(H25A,H25B), C26(H26A,H26B), C27(H27A,H27B), C28(H28A,H28B), C29(H29A,H29B)
5.d Aromatic/amide H refined with riding coordinates:
 C3(H3), C4(H4), C5(H5), C12(H12), C13(H13A), C14(H14), C19(H19), C20(H20),
 C21(H21)
5.e Idealised Me refined as rotating group:
 C30(H30A,H30B,H30C), C31(H31A,H31B,H31C)
;
_smtbx_masks_void_probe_radius 1.2
_smtbx_masks_void_truncation_radius 1.2
_olex2_submission_special_instructions 'No special instructions were received'
_oxdiff_exptl_absorpt_empirical_details
;
Empirical correction (ABSPACK) includes:
- Absorption correction using spherical harmonics
- Frame scaling
;
_oxdiff_exptl_absorpt_empirical_full_max 1.329
_oxdiff_exptl_absorpt_empirical_full_min 0.775

loop_
_space_group_symop_operation_xyz
'x, y, z'
'-x+1/4, -y+1/4, z'
'-x+1/4, y, -z+1/4'
'x, -y+1/4, -z+1/4'
'z, x, y'
'z, -x+1/4, -y+1/4'
'-z+1/4, -x+1/4, y'
'-z+1/4, x, -y+1/4'
'y, z, x'
'-y+1/4, z, -x+1/4'
'y, -z+1/4, -x+1/4'
'-y+1/4, -z+1/4, x'
'x, y+1/2, z+1/2'
'-x+1/4, -y+3/4, z+1/2'
'-x+1/4, y+1/2, -z+3/4'
'x, -y+3/4, -z+3/4'
'z, x+1/2, y+1/2'
'z, -x+3/4, -y+3/4'
'-z+1/4, -x+3/4, y+1/2'
'-z+1/4, x+1/2, -y+3/4'
'y, z+1/2, x+1/2'
'-y+1/4, z+1/2, -x+3/4'
'y, -z+3/4, -x+3/4'
'-y+1/4, -z+3/4, x+1/2'
'x+1/2, y, z+1/2'
'-x+3/4, -y+1/4, z+1/2'
'-x+3/4, y, -z+3/4'
'x+1/2, -y+1/4, -z+3/4'
'z+1/2, x, y+1/2'
'z+1/2, -x+1/4, -y+3/4'
'-z+3/4, -x+1/4, y+1/2'
'-z+3/4, x, -y+3/4'
'y+1/2, z, x+1/2'
'-y+3/4, z, -x+3/4'
'y+1/2, -z+1/4, -x+3/4'
'-y+3/4, -z+1/4, x+1/2'
'x+1/2, y+1/2, z'
'-x+3/4, -y+3/4, z'
'-x+3/4, y+1/2, -z+1/4'
'x+1/2, -y+3/4, -z+1/4'
'z+1/2, x+1/2, y'
'z+1/2, -x+3/4, -y+1/4'
'-z+3/4, -x+3/4, y'
'-z+3/4, x+1/2, -y+1/4'
'y+1/2, z+1/2, x'
'-y+3/4, z+1/2, -x+1/4'
'y+1/2, -z+3/4, -x+1/4'
'-y+3/4, -z+3/4, x'
'-x, -y, -z'
'x-1/4, y-1/4, -z'
'x-1/4, -y, z-1/4'
'-x, y-1/4, z-1/4'
'-z, -x, -y'
'-z, x-1/4, y-1/4'
'z-1/4, x-1/4, -y'
'z-1/4, -x, y-1/4'
'-y, -z, -x'
'y-1/4, -z, x-1/4'
'-y, z-1/4, x-1/4'
'y-1/4, z-1/4, -x'
'-x, -y+1/2, -z+1/2'
'x-1/4, y+1/4, -z+1/2'
'x-1/4, -y+1/2, z+1/4'
'-x, y+1/4, z+1/4'
'-z, -x+1/2, -y+1/2'
'-z, x+1/4, y+1/4'
'z-1/4, x+1/4, -y+1/2'
'z-1/4, -x+1/2, y+1/4'
'-y, -z+1/2, -x+1/2'
'y-1/4, -z+1/2, x+1/4'
'-y, z+1/4, x+1/4'
'y-1/4, z+1/4, -x+1/2'
'-x+1/2, -y, -z+1/2'
'x+1/4, y-1/4, -z+1/2'
'x+1/4, -y, z+1/4'
'-x+1/2, y-1/4, z+1/4'
'-z+1/2, -x, -y+1/2'
'-z+1/2, x-1/4, y+1/4'
'z+1/4, x-1/4, -y+1/2'
'z+1/4, -x, y+1/4'
'-y+1/2, -z, -x+1/2'
'y+1/4, -z, x+1/4'
'-y+1/2, z-1/4, x+1/4'
'y+1/4, z-1/4, -x+1/2'
'-x+1/2, -y+1/2, -z'
'x+1/4, y+1/4, -z'
'x+1/4, -y+1/2, z-1/4'
'-x+1/2, y+1/4, z-1/4'
'-z+1/2, -x+1/2, -y'
'-z+1/2, x+1/4, y-1/4'
'z+1/4, x+1/4, -y'
'z+1/4, -x+1/2, y-1/4'
'-y+1/2, -z+1/2, -x'
'y+1/4, -z+1/2, x-1/4'
'-y+1/2, z+1/4, x-1/4'
'y+1/4, z+1/4, -x'

loop_
_atom_site_label
_atom_site_type_symbol
_atom_site_fract_x
_atom_site_fract_y
_atom_site_fract_z
_atom_site_U_iso_or_equiv
_atom_site_adp_type
_atom_site_occupancy
_atom_site_site_symmetry_order
_atom_site_calc_flag
_atom_site_refinement_flags_posn
_atom_site_refinement_flags_adp
_atom_site_refinement_flags_occupancy
_atom_site_disorder_assembly
_atom_site_disorder_group
Zn1 Zn 0.58704(2) 0.52402(2) 0.66482(2) 0.05696(16) Uani 1 1 d . . . . .
Zn2 Zn 0.625000 0.51635(2) 0.625000 0.05177(18) Uani 1 2 d S T P . .
Zn3 Zn 0.55502(2) 0.44761(2) 0.57937(2) 0.0787(2) Uani 1 1 d . . . . .
Zn4 Zn 0.57409(2) 0.42374(2) 0.62576(2) 0.0826(2) Uani 1 1 d . . . . .
Zn5 Zn 0.66745(2) 0.38938(2) 0.58108(2) 0.1434(4) Uani 1 1 d . . . . .
O1 O 0.59177(5) 0.55398(4) 0.72824(4) 0.0657(7) Uani 1 1 d . . . . .
O2 O 0.59088(5) 0.54946(4) 0.69070(4) 0.0609(6) Uani 1 1 d . . . . .
O3 O 0.54113(6) 0.42715(7) 0.55273(6) 0.0956(11) Uani 1 1 d . . . . .
O4 O 0.54261(7) 0.42076(8) 0.51536(6) 0.1100(13) Uani 1 1 d . . . . .
O5 O 0.6885(3) 0.3774(3) 0.5560(3) 0.156(4) Uani 0.496(14) 1 d D U P A 1
O5A O 0.6942(3) 0.3887(3) 0.5514(3) 0.156(4) Uani 0.504(14) 1 d D U P A 2
O6 O 0.6930(4) 0.3782(5) 0.5188(3) 0.212(6) Uani 0.496(14) 1 d D U P A 1
O6A O 0.6969(4) 0.3945(5) 0.5142(3) 0.212(6) Uani 0.504(14) 1 d D U P A 2
O7 O 0.60686(5) 0.53706(4) 0.64279(4) 0.0619(6) Uani 1 1 d . . . . .
O8 O 0.54969(6) 0.42743(6) 0.60419(6) 0.0921(10) Uani 1 1 d . . . . .
O9 O 0.56272(8) 0.40200(7) 0.64719(8) 0.1094(14) Uani 0.9 1 d . . P . .
O10 O 0.65881(14) 0.35449(12) 0.58947(16) 0.213(3) Uani 1 1 d . U . . .
H10A H 0.656821 0.346967 0.605631 0.320 Uiso 1 1 d R U . . .
H10B H 0.655418 0.340593 0.578572 0.320 Uiso 1 1 d R U . . .
N1 N 0.59013(5) 0.50524(5) 0.69410(5) 0.0595(7) Uani 1 1 d . . . . .
N2 N 0.59092(5) 0.48757(5) 0.65258(5) 0.0575(7) Uani 1 1 d . . . . .
N3 N 0.58259(7) 0.45240(6) 0.66562(6) 0.0733(9) Uani 1 1 d . . . . .
N4 N 0.58224(6) 0.45230(6) 0.64220(6) 0.0715(9) Uani 1 1 d . . . . .
N5 N 0.58295(5) 0.46879(6) 0.59363(6) 0.0624(8) Uani 1 1 d . . . . .
N6 N 0.60572(5) 0.49605(5) 0.60592(5) 0.0579(7) Uani 1 1 d . . . . .
N7 N 0.60707(6) 0.49653(6) 0.58267(5) 0.0638(8) Uani 1 1 d . . . . .
N8 N 0.57262(6) 0.45765(7) 0.55121(6) 0.0736(9) Uani 1 1 d . . . . .
N9 N 0.65053(12) 0.40152(11) 0.55247(10) 0.133(2) Uani 1 1 d . . . . .
N10 N 0.60048(9) 0.41578(7) 0.58354(8) 0.0947(13) Uani 1 1 d . . . . .
N11 N 0.63563(9) 0.40568(7) 0.59498(8) 0.0937(12) Uani 1 1 d . . . . .
N12 N 0.62142(11) 0.40878(8) 0.61295(9) 0.1134(17) Uani 1 1 d . . . . .
N13 N 0.53005(7) 0.47168(9) 0.58305(9) 0.0972(13) Uani 1 1 d . . . . .
H13 H 0.515069 0.464099 0.580674 0.117 Uiso 1 1 calc R U . . .
C1 C 0.59148(7) 0.54235(7) 0.71050(7) 0.0601(9) Uani 1 1 d . . . . .
C2 C 0.59158(7) 0.51681(7) 0.71372(6) 0.0641(9) Uani 1 1 d . . . . .
C3 C 0.59230(9) 0.50536(7) 0.73426(7) 0.0762(11) Uani 1 1 d . . . . .
H3 H 0.593341 0.513430 0.748162 0.091 Uiso 1 1 calc R U . . .
C4 C 0.59149(10) 0.48206(8) 0.73401(8) 0.0873(14) Uani 1 1 d . . . . .
H4 H 0.592008 0.473928 0.747906 0.105 Uiso 1 1 calc R U . . .
C5 C 0.58993(9) 0.47037(7) 0.71383(8) 0.0802(12) Uani 1 1 d . . . . .
H5 H 0.589352 0.454274 0.713630 0.096 Uiso 1 1 calc R U . . .
C6 C 0.58922(7) 0.48281(6) 0.69369(7) 0.0631(9) Uani 1 1 d . . . . .
C7 C 0.58759(7) 0.47361(7) 0.67102(7) 0.0655(10) Uani 1 1 d . . . . .
C8 C 0.58740(6) 0.47334(6) 0.63529(7) 0.0575(8) Uani 1 1 d . . . . .
C9 C 0.59128(6) 0.47949(6) 0.61167(6) 0.0569(8) Uani 1 1 d . . . . .
C10 C 0.59318(7) 0.48005(7) 0.57614(7) 0.0642(9) Uani 1 1 d . . . . .
C11 C 0.58877(8) 0.47330(8) 0.55272(8) 0.0718(11) Uani 1 1 d . . . . .
C12 C 0.59932(9) 0.48171(8) 0.53380(8) 0.0807(12) Uani 1 1 d . . . . .
H12 H 0.610307 0.493420 0.535019 0.097 Uiso 1 1 calc R U . . .
C13 C 0.59349(9) 0.47258(9) 0.51244(8) 0.0863(13) Uani 1 1 d . . . . .
H13A H 0.600894 0.477665 0.499074 0.104 Uiso 1 1 calc R U . . .
C14 C 0.57672(9) 0.45600(10) 0.51130(8) 0.0880(14) Uani 1 1 d . . . . .
H14 H 0.572373 0.449703 0.497129 0.106 Uiso 1 1 calc R U . . .
C15 C 0.56649(8) 0.44886(9) 0.53123(8) 0.0807(12) Uani 1 1 d . . . . .
C16 C 0.54852(8) 0.43094(10) 0.53327(9) 0.0878(14) Uani 1 1 d . . . . .
C17 C 0.6812(4) 0.3845(4) 0.5361(3) 0.163(5) Uani 0.496(14) 1 d D U P A 1
C17A C 0.6866(2) 0.3976(4) 0.5328(3) 0.163(5) Uani 0.504(14) 1 d D U P A 2
C18 C 0.66124(17) 0.4004(2) 0.53238(17) 0.166(4) Uani 1 1 d D . . . .
C19 C 0.6503(2) 0.40765(19) 0.51328(16) 0.162(4) Uani 1 1 d . . . . .
H19 H 0.657576 0.406328 0.498947 0.194 Uiso 1 1 calc R U . . .
C20 C 0.63102(19) 0.41598(16) 0.51456(14) 0.143(3) Uani 1 1 d . . . . .
H20 H 0.624221 0.421772 0.501152 0.172 Uiso 1 1 calc R U . . .
C21 C 0.61847(16) 0.41725(13) 0.53556(12) 0.128(2) Uani 1 1 d . . . . .
H21 H 0.603318 0.422661 0.536317 0.153 Uiso 1 1 calc R U . . .
C22 C 0.63001(13) 0.41010(11) 0.55406(11) 0.1080(19) Uani 1 1 d . . . . .
C23 C 0.62158(12) 0.41053(9) 0.57749(10) 0.0965(16) Uani 1 1 d . . . . .
C24 C 0.60056(8) 0.41459(7) 0.60703(8) 0.0708(11) Uani 1 1 d . . . . .
C25 C 0.60956(9) 0.56044(7) 0.64060(8) 0.0776(12) Uani 1 1 d . . . . .
H25A H 0.594517 0.566874 0.636862 0.093 Uiso 1 1 calc R U . . .
H25B H 0.613811 0.566412 0.655699 0.093 Uiso 1 1 calc R U . . .
C26 C 0.625000 0.56914(14) 0.625000 0.139(4) Uani 1 2 d S TU P . .
H26A H 0.634470 0.579346 0.634372 0.167 Uiso 0.5 1 calc R U P . .
H26B H 0.615530 0.579346 0.615628 0.167 Uiso 0.5 1 calc R U P . .
C27 C 0.52982(19) 0.4155(2) 0.6064(2) 0.097(3) Uani 0.5 1 d . U P B 2
H27A H 0.530112 0.403205 0.594986 0.116 Uiso 0.5 1 calc R U P B 2
H27B H 0.517315 0.425848 0.602083 0.116 Uiso 0.5 1 calc R U P B 2
C28 C 0.523690 0.405250 0.628091 0.195(9) Uani 0.5 1 d . U P B 2
H28A H 0.517927 0.417510 0.638001 0.234 Uiso 0.5 1 calc R U P B 2
H28B H 0.510860 0.394802 0.625264 0.234 Uiso 0.5 1 calc R U P B 2
C29 C 0.5407(3) 0.3927(3) 0.6409(3) 0.134(5) Uani 0.5 1 d . U P B 2
H29A H 0.533350 0.387998 0.655241 0.160 Uiso 0.5 1 calc R U P B 2
H29B H 0.543812 0.378686 0.632286 0.160 Uiso 0.5 1 calc R U P B 2
C30 C 0.53013(13) 0.48240(16) 0.60786(13) 0.143(3) Uani 1 1 d . . . . .
H30A H 0.541345 0.494640 0.608570 0.214 Uiso 1 1 calc R U . . .
H30B H 0.534032 0.470663 0.618955 0.214 Uiso 1 1 calc R U . . .
H30C H 0.515060 0.488493 0.611313 0.214 Uiso 1 1 calc R U . . .
C31 C 0.53119(16) 0.4907(2) 0.56830(18) 0.178(4) Uani 1 1 d . . . . .
H31A H 0.515956 0.494308 0.562727 0.267 Uiso 1 1 calc R U . . .
H31B H 0.541095 0.487151 0.555444 0.267 Uiso 1 1 calc R U . . .
H31C H 0.537298 0.503759 0.576563 0.267 Uiso 1 1 calc R U . . .
I1 I 0.52811(2) 0.52811(2) 0.72189(2) 0.2336(10) Uani 0.8 3 d DS T P . .
I2 I 0.52637(15) 0.48587(16) 0.7114(2) 0.260(3) Uani 0.1333 1 d D U P . .
I2' I 0.53168(16) 0.48923(16) 0.7448(2) 0.260(3) Uani 0.1333 1 d D U P . .
I3 I 0.5312(2) 0.4391(2) 0.6977(3) 0.323(4) Uani 0.1333 1 d . U P C 1
I3' I 0.5255(2) 0.4529(2) 0.6787(3) 0.323(4) Uani 0.1333 1 d . . P C 2

loop_
_atom_site_aniso_label
_atom_site_aniso_U_11
_atom_site_aniso_U_22
_atom_site_aniso_U_33
_atom_site_aniso_U_23
_atom_site_aniso_U_13
_atom_site_aniso_U_12
Zn1 0.0590(3) 0.0560(3) 0.0560(3) 0.0044(2) 0.0014(2) 0.0008(2)
Zn2 0.0544(4) 0.0471(3) 0.0538(4) 0.000 -0.0044(3) 0.000
Zn3 0.0663(3) 0.0973(4) 0.0726(4) -0.0113(3) -0.0122(3) -0.0166(3)
Zn4 0.0969(4) 0.0615(3) 0.0893(4) -0.0053(3) -0.0195(3) -0.0171(3)
Zn5 0.1505(9) 0.1348(8) 0.1449(8) -0.0548(7) -0.0281(7) 0.0460(7)
O1 0.0789(17) 0.0620(15) 0.0561(14) -0.0006(12) 0.0016(12) -0.0011(13)
O2 0.0725(16) 0.0535(13) 0.0568(14) 0.0024(11) 0.0031(12) 0.0003(12)
O3 0.086(2) 0.124(3) 0.077(2) -0.0175(19) -0.0207(17) -0.033(2)
O4 0.109(3) 0.135(3) 0.086(2) -0.032(2) -0.019(2) -0.038(2)
O5 0.137(5) 0.160(7) 0.169(6) -0.016(5) 0.019(4) 0.034(5)
O5A 0.137(5) 0.160(7) 0.169(6) -0.016(5) 0.019(4) 0.034(5)
O6 0.201(8) 0.261(14) 0.175(8) -0.026(10) 0.054(7) 0.019(11)
O6A 0.201(8) 0.261(14) 0.175(8) -0.026(10) 0.054(7) 0.019(11)
O7 0.0730(16) 0.0481(13) 0.0646(15) 0.0030(11) 0.0115(12) 0.0015(11)
O8 0.088(2) 0.091(2) 0.098(2) -0.0030(18) -0.0160(18) -0.0288(18)
O9 0.114(3) 0.080(2) 0.133(3) 0.023(2) -0.018(3) -0.036(2)
O10 0.224(6) 0.141(4) 0.275(7) -0.050(5) -0.033(6) 0.068(4)
N1 0.0616(17) 0.0580(17) 0.0588(17) 0.0042(14) 0.0012(14) 0.0014(14)
N2 0.0616(17) 0.0525(16) 0.0583(17) 0.0023(13) -0.0019(14) -0.0003(13)
N3 0.098(3) 0.0539(18) 0.068(2) 0.0044(15) -0.0055(18) -0.0149(17)
N4 0.081(2) 0.0591(19) 0.074(2) 0.0032(16) -0.0111(17) -0.0148(16)
N5 0.0568(17) 0.0681(19) 0.0623(18) -0.0068(15) -0.0080(14) -0.0067(14)
N6 0.0652(18) 0.0574(17) 0.0509(16) -0.0008(13) -0.0060(14) -0.0033(14)
N7 0.0689(19) 0.0631(18) 0.0594(18) 0.0001(14) -0.0112(15) -0.0014(15)
N8 0.065(2) 0.089(2) 0.067(2) -0.0110(18) -0.0189(16) -0.0018(18)
N9 0.155(6) 0.132(5) 0.111(4) -0.041(4) -0.009(4) 0.020(4)
N10 0.121(4) 0.073(2) 0.089(3) -0.017(2) -0.021(3) 0.002(2)
N11 0.111(3) 0.079(3) 0.091(3) -0.014(2) -0.008(3) 0.011(2)
N12 0.159(5) 0.069(3) 0.112(4) -0.004(2) -0.030(4) -0.006(3)
N13 0.066(2) 0.106(3) 0.119(4) 0.020(3) -0.015(2) -0.009(2)
C1 0.061(2) 0.060(2) 0.059(2) -0.0024(18) 0.0040(17) -0.0027(17)
C2 0.073(2) 0.064(2) 0.055(2) 0.0029(17) 0.0046(18) 0.0045(18)
C3 0.105(3) 0.065(2) 0.058(2) 0.0001(19) -0.003(2) 0.001(2)
C4 0.127(4) 0.072(3) 0.063(3) 0.015(2) 0.000(3) 0.001(3)
C5 0.115(4) 0.054(2) 0.071(3) 0.010(2) 0.004(2) -0.007(2)
C6 0.075(2) 0.052(2) 0.063(2) 0.0050(16) -0.0002(18) -0.0043(18)
C7 0.075(2) 0.054(2) 0.068(2) 0.0071(18) -0.0044(19) -0.0014(18)
C8 0.057(2) 0.0503(19) 0.065(2) 0.0016(17) -0.0066(16) -0.0028(15)
C9 0.0541(19) 0.0543(19) 0.062(2) -0.0041(16) -0.0090(16) -0.0011(15)
C10 0.065(2) 0.065(2) 0.063(2) -0.0054(18) -0.0184(18) -0.0025(18)
C11 0.072(3) 0.073(3) 0.070(3) -0.006(2) -0.018(2) -0.001(2)
C12 0.092(3) 0.084(3) 0.066(3) -0.005(2) -0.012(2) -0.009(2)
C13 0.097(3) 0.100(3) 0.062(3) -0.005(2) -0.012(2) -0.001(3)
C14 0.091(3) 0.106(4) 0.067(3) -0.019(3) -0.023(2) -0.007(3)
C15 0.081(3) 0.093(3) 0.068(3) -0.014(2) -0.021(2) -0.003(2)
C16 0.072(3) 0.111(4) 0.081(3) -0.021(3) -0.015(2) -0.019(3)
C17 0.164(7) 0.170(8) 0.154(7) -0.011(6) 0.012(6) 0.009(6)
C17A 0.164(7) 0.170(8) 0.154(7) -0.011(6) 0.012(6) 0.009(6)
C18 0.158(8) 0.223(11) 0.116(6) -0.065(7) -0.008(6) 0.016(7)
C19 0.177(9) 0.192(9) 0.116(7) -0.053(6) 0.015(7) 0.020(8)
C20 0.178(9) 0.150(7) 0.102(5) -0.025(5) 0.001(5) 0.000(6)
C21 0.164(7) 0.127(5) 0.092(4) -0.022(4) -0.014(4) 0.012(5)
C22 0.132(5) 0.096(4) 0.096(4) -0.033(3) -0.014(4) 0.013(4)
C23 0.123(5) 0.068(3) 0.099(4) -0.018(3) -0.020(3) 0.004(3)
C24 0.083(3) 0.054(2) 0.076(3) -0.0102(19) -0.025(2) 0.0009(19)
C25 0.101(3) 0.050(2) 0.081(3) 0.0014(19) 0.030(2) 0.005(2)
C26 0.175(7) 0.067(4) 0.175(7) 0.000 0.085(6) 0.000
C27 0.087(6) 0.104(6) 0.100(6) 0.011(5) -0.006(5) -0.035(5)
C28 0.190(11) 0.203(12) 0.193(11) 0.027(9) -0.005(9) -0.039(9)
C29 0.122(8) 0.134(8) 0.145(8) 0.025(7) -0.010(7) -0.036(7)
C30 0.112(5) 0.196(8) 0.120(5) -0.043(5) -0.021(4) 0.040(5)
C31 0.119(6) 0.239(12) 0.177(9) 0.026(8) 0.006(6) 0.027(7)
I1 0.2336(10) 0.2336(10) 0.2336(10) 0.0387(8) 0.0387(8) -0.0387(8)
I2 0.208(4) 0.255(5) 0.318(6) 0.051(5) 0.021(5) -0.013(4)
I2' 0.208(4) 0.255(5) 0.318(6) 0.051(5) 0.021(5) -0.013(4)
I3 0.290(7) 0.324(8) 0.355(9) 0.038(6) 0.022(7) -0.027(6)
I3' 0.290(7) 0.324(8) 0.355(9) 0.038(6) 0.022(7) -0.027(6)

loop_
_atom_type_symbol
_atom_type_description
_atom_type_scat_dispersion_real
_atom_type_scat_dispersion_imag
_atom_type_scat_source
C C 0.0181 0.0091 'International Tables Vol C Tables 4.2.6.8 and 6.1.1.4'
H H 0.0000 0.0000 'International Tables Vol C Tables 4.2.6.8 and 6.1.1.4'
I I -0.3257 6.8362 'International Tables Vol C Tables 4.2.6.8 and 6.1.1.4'
N N 0.0311 0.0180 'International Tables Vol C Tables 4.2.6.8 and 6.1.1.4'
O O 0.0492 0.0322 'International Tables Vol C Tables 4.2.6.8 and 6.1.1.4'
Zn Zn -1.5491 0.6778 'International Tables Vol C Tables 4.2.6.8 and 6.1.1.4'

loop_
_geom_angle_atom_site_label_1
_geom_angle_atom_site_label_2
_geom_angle_atom_site_label_3
_geom_angle
_geom_angle_site_symmetry_1
_geom_angle_site_symmetry_3
_geom_angle_publ_flag
O1 Zn1 O2 106.74(11) 11_566 . ?
O1 Zn1 N1 102.38(12) 11_566 . ?
O1 Zn1 N2 88.47(11) 11_566 . ?
O2 Zn1 N2 150.63(10) . . ?
O7 Zn1 O1 119.57(12) . 11_566 ?
O7 Zn1 O2 97.89(10) . . ?
O7 Zn1 N1 137.11(12) . . ?
O7 Zn1 N2 95.91(11) . . ?
N1 Zn1 O2 76.76(11) . . ?
N1 Zn1 N2 75.48(12) . . ?
O7 Zn2 O7 101.62(15) . 3_656 ?
O7 Zn2 N6 111.67(12) . . ?
O7 Zn2 N6 112.82(11) . 3_656 ?
O7 Zn2 N6 111.67(12) 3_656 3_656 ?
O7 Zn2 N6 112.82(11) 3_656 . ?
N6 Zn2 N6 106.40(18) . 3_656 ?
O3 Zn3 N5 150.83(14) . . ?
O8 Zn3 O3 98.51(15) . . ?
O8 Zn3 N5 100.44(13) . . ?
O8 Zn3 N8 152.21(16) . . ?
O8 Zn3 N13 103.35(18) . . ?
N8 Zn3 O3 76.21(14) . . ?
N8 Zn3 N5 76.67(13) . . ?
N8 Zn3 N13 104.44(17) . . ?
N13 Zn3 O3 101.08(18) . . ?
N13 Zn3 N5 95.88(16) . . ?
O8 Zn4 N4 113.74(15) . . ?
O8 Zn4 C24 104.47(17) . . ?
O9 Zn4 O8 104.36(17) . . ?
O9 Zn4 N4 109.07(18) . . ?
O9 Zn4 C24 117.3(2) . . ?
C24 Zn4 N4 108.00(16) . . ?
O5 Zn5 O10 88.9(6) . . ?
O5 Zn5 N9 79.9(5) . . ?
O5 Zn5 N11 155.2(5) . . ?
O9 Zn5 O5 104.4(5) 3_656 . ?
O9 Zn5 O5A 95.6(4) 3_656 . ?
O9 Zn5 O10 111.3(3) 3_656 . ?
O9 Zn5 N9 135.2(2) 3_656 . ?
O9 Zn5 N11 95.76(18) 3_656 . ?
O10 Zn5 O5A 108.0(5) . . ?
O10 Zn5 N11 97.2(3) . . ?
N9 Zn5 O5A 74.0(4) . . ?
N9 Zn5 O10 113.3(3) . . ?
N9 Zn5 N11 75.6(2) . . ?
N11 Zn5 O5A 146.2(4) . . ?
C1 O1 Zn1 118.5(2) . 8_656 ?
C1 O2 Zn1 115.8(2) . . ?
C16 O3 Zn3 116.1(3) . . ?
C17 O5 Zn5 109.6(12) . . ?
C17A O5A Zn5 113.1(11) . . ?
Zn1 O7 Zn2 116.97(12) . . ?
C25 O7 Zn1 122.1(2) . . ?
C25 O7 Zn2 120.8(2) . . ?
Zn3 O8 Zn4 116.82(16) . . ?
C27 O8 Zn3 122.1(5) . . ?
C27 O8 Zn4 121.0(5) . . ?
Zn5 O9 Zn4 119.5(2) 3_656 . ?
C29 O9 Zn4 113.3(7) . . ?
C29 O9 Zn5 125.2(6) . 3_656 ?
Zn5 O10 H10A 128.8 . . ?
Zn5 O10 H10B 129.5 . . ?
H10A O10 H10B 101.6 . . ?
C2 N1 Zn1 117.0(3) . . ?
C6 N1 Zn1 121.2(3) . . ?
C6 N1 C2 121.7(3) . . ?
C7 N2 Zn1 107.4(2) . . ?
C8 N2 Zn1 144.9(2) . . ?
C8 N2 C7 101.8(3) . . ?
C7 N3 N4 104.4(3) . . ?
N3 N4 Zn4 119.4(2) . . ?
C8 N4 Zn4 133.3(3) . . ?
C8 N4 N3 107.2(3) . . ?
C9 N5 Zn3 147.0(3) . . ?
C9 N5 C10 102.1(3) . . ?
C10 N5 Zn3 108.2(2) . . ?
N7 N6 Zn2 121.1(2) . . ?
C9 N6 Zn2 131.0(2) . . ?
C9 N6 N7 107.7(3) . . ?
C10 N7 N6 103.8(3) . . ?
C11 N8 Zn3 120.7(3) . . ?
C11 N8 C15 121.5(4) . . ?
C15 N8 Zn3 117.8(3) . . ?
C18 N9 Zn5 118.1(6) . . ?
C22 N9 Zn5 121.0(5) . . ?
C22 N9 C18 120.9(8) . . ?
C23 N10 C24 104.6(5) . . ?
N12 N11 Zn5 148.1(4) . . ?
C23 N11 Zn5 108.8(4) . . ?
C23 N11 N12 100.8(5) . . ?
N11 N12 N12 124.8(7) . 3_656 ?
C24 N12 N11 113.7(5) . . ?
C24 N12 N12 121.1(8) . 3_656 ?
Zn3 N13 H13 108.0 . . ?
C30 N13 Zn3 111.6(4) . . ?
C30 N13 H13 108.0 . . ?
C31 N13 Zn3 116.5(5) . . ?
C31 N13 H13 108.0 . . ?
C31 N13 C30 104.4(7) . . ?
O1 C1 C2 116.1(3) . . ?
O2 C1 O1 127.0(4) . . ?
O2 C1 C2 116.9(3) . . ?
N1 C2 C1 113.3(3) . . ?
N1 C2 C3 120.4(4) . . ?
C3 C2 C1 126.3(4) . . ?
C2 C3 H3 120.8 . . ?
C4 C3 C2 118.4(4) . . ?
C4 C3 H3 120.8 . . ?
C3 C4 H4 119.6 . . ?
C3 C4 C5 120.8(4) . . ?
C5 C4 H4 119.6 . . ?
C4 C5 H5 120.9 . . ?
C4 C5 C6 118.3(4) . . ?
C6 C5 H5 120.9 . . ?
N1 C6 C5 120.5(4) . . ?
N1 C6 C7 113.2(3) . . ?
C5 C6 C7 126.3(4) . . ?
N2 C7 C6 119.7(3) . . ?
N3 C7 N2 114.0(4) . . ?
N3 C7 C6 126.3(4) . . ?
N2 C8 N4 112.6(3) . . ?
N2 C8 C9 123.3(3) . . ?
N4 C8 C9 123.8(3) . . ?
N5 C9 N6 112.2(3) . . ?
N5 C9 C8 126.0(3) . . ?
N6 C9 C8 121.5(3) . . ?
N5 C10 C11 120.2(4) . . ?
N7 C10 N5 114.1(3) . . ?
N7 C10 C11 125.7(4) . . ?
N8 C11 C10 112.3(4) . . ?
N8 C11 C12 121.5(4) . . ?
C12 C11 C10 126.2(4) . . ?
C11 C12 H12 120.7 . . ?
C11 C12 C13 118.5(5) . . ?
C13 C12 H12 120.7 . . ?
C12 C13 H13A 120.5 . . ?
C14 C13 C12 118.9(5) . . ?
C14 C13 H13A 120.5 . . ?
C13 C14 H14 120.6 . . ?
C15 C14 C13 118.8(4) . . ?
C15 C14 H14 120.6 . . ?
N8 C15 C14 120.8(4) . . ?
N8 C15 C16 113.1(4) . . ?
C14 C15 C16 126.1(4) . . ?
O3 C16 O4 126.0(5) . . ?
O3 C16 C15 116.5(4) . . ?
O4 C16 C15 117.5(5) . . ?
O5 C17 C18 125.2(15) . . ?
O6 C17 O5 116.1(17) . . ?
O6 C17 C18 118.6(16) . . ?
O5A C17A C18 113.6(14) . . ?
O6A C17A O5A 120.7(18) . . ?
O6A C17A C18 118.6(17) . . ?
N9 C18 C17 105.4(11) . . ?
N9 C18 C17A 117.2(10) . . ?
N9 C18 C19 119.4(9) . . ?
C19 C18 C17 132.7(10) . . ?
C19 C18 C17A 121.0(12) . . ?
C18 C19 H19 119.8 . . ?
C20 C19 C18 120.3(9) . . ?
C20 C19 H19 119.8 . . ?
C19 C20 H20 118.6 . . ?
C19 C20 C21 122.8(10) . . ?
C21 C20 H20 118.6 . . ?
C20 C21 H21 122.7 . . ?
C22 C21 C20 114.7(8) . . ?
C22 C21 H21 122.7 . . ?
N9 C22 C21 121.7(7) . . ?
N9 C22 C23 112.6(6) . . ?
C21 C22 C23 125.6(7) . . ?
N10 C23 N11 114.7(6) . . ?
N10 C23 C22 124.9(6) . . ?
N11 C23 C22 120.4(6) . . ?
N10 C24 Zn4 122.6(4) . . ?
N12 C24 Zn4 130.8(4) . . ?
N12 C24 N10 106.2(5) . . ?
O7 C25 H25A 107.3 . . ?
O7 C25 H25B 107.3 . . ?
H25A C25 H25B 106.9 . . ?
C26 C25 O7 120.0(5) . . ?
C26 C25 H25A 107.3 . . ?
C26 C25 H25B 107.3 . . ?
C25 C26 C25 136.8(7) . 3_656 ?
C25 C26 H26A 103.0 3_656 . ?
C25 C26 H26A 103.0 . . ?
C25 C26 H26B 103.0 . . ?
C25 C26 H26B 103.0 3_656 . ?
H26A C26 H26B 105.1 . . ?
O8 C27 H27A 107.2 . . ?
O8 C27 H27B 107.2 . . ?
O8 C27 C28 120.4(8) . . ?
H27A C27 H27B 106.9 . . ?
C28 C27 H27A 107.2 . . ?
C28 C27 H27B 107.2 . . ?
C27 C28 H28A 107.4 . . ?
C27 C28 H28B 107.4 . . ?
H28A C28 H28B 107.0 . . ?
C29 C28 C27 119.6(8) . . ?
C29 C28 H28A 107.4 . . ?
C29 C28 H28B 107.4 . . ?
O9 C29 C28 123.8(10) . . ?
O9 C29 H29A 106.4 . . ?
O9 C29 H29B 106.4 . . ?
C28 C29 H29A 106.4 . . ?
C28 C29 H29B 106.4 . . ?
H29A C29 H29B 106.5 . . ?
N13 C30 H30A 109.5 . . ?
N13 C30 H30B 109.5 . . ?
N13 C30 H30C 109.5 . . ?
H30A C30 H30B 109.5 . . ?
H30A C30 H30C 109.5 . . ?
H30B C30 H30C 109.5 . . ?
N13 C31 H31A 109.5 . . ?
N13 C31 H31B 109.5 . . ?
N13 C31 H31C 109.5 . . ?
H31A C31 H31B 109.5 . . ?
H31A C31 H31C 109.5 . . ?
H31B C31 H31C 109.5 . . ?
I2 I1 I2 101.8(3) 11_566 8_656 ?
I2 I1 I2 101.8(3) 11_566 . ?
I2 I1 I2 101.8(3) . 8_656 ?
I2 I1 I2' 45.0(3) 11_566 11_566 ?
I2 I1 I2' 57.1(3) 11_566 8_656 ?
I2 I1 I2' 105.3(3) . 8_656 ?
I2 I1 I2' 45.0(3) 8_656 8_656 ?
I2 I1 I2' 57.1(3) 8_656 . ?
I2 I1 I2' 105.3(3) 8_656 11_566 ?
I2 I1 I2' 57.1(3) . 11_566 ?
I2 I1 I2' 105.3(3) 11_566 . ?
I2 I1 I2' 45.0(3) . . ?
I2' I1 I2' 70.9(3) 11_566 . ?
I2' I1 I2' 70.9(3) 8_656 . ?
I2' I1 I2' 70.9(3) 11_566 8_656 ?
I1 I2 I3 171.8(5) . . ?
I1 I2 I3' 149.3(6) . . ?
I2' I2 I1 63.5(3) 11_566 . ?
I2' I2 I3 124.5(5) 11_566 . ?
I2' I2 I3' 115.0(5) 11_566 . ?

loop_
_geom_bond_atom_site_label_1
_geom_bond_atom_site_label_2
_geom_bond_distance
_geom_bond_site_symmetry_2
_geom_bond_publ_flag
Zn1 O1 1.993(3) 11_566 ?
Zn1 O2 2.152(3) . ?
Zn1 O7 1.909(3) . ?
Zn1 N1 2.060(3) . ?
Zn1 N2 2.279(3) . ?
Zn2 O7 1.934(3) . ?
Zn2 O7 1.934(3) 3_656 ?
Zn2 N6 1.998(3) 3_656 ?
Zn2 N6 1.998(3) . ?
Zn3 O3 2.144(3) . ?
Zn3 O8 1.913(4) . ?
Zn3 N5 2.232(3) . ?
Zn3 N8 2.046(4) . ?
Zn3 N13 2.057(5) . ?
Zn4 O8 1.933(3) . ?
Zn4 O9 1.921(4) . ?
Zn4 N4 2.002(3) . ?
Zn4 C24 1.987(5) . ?
Zn5 O5 2.054(16) . ?
Zn5 O5A 2.356(17) . ?
Zn5 O9 1.888(5) 3_656 ?
Zn5 O10 2.177(8) . ?
Zn5 N9 2.087(7) . ?
Zn5 N11 2.262(5) . ?
O1 C1 1.251(5) . ?
O2 C1 1.241(5) . ?
O3 C16 1.247(6) . ?
O4 C16 1.264(6) . ?
O5 C17 1.317(14) . ?
O5A C17A 1.294(14) . ?
O6 C17 1.290(13) . ?
O6A C17A 1.267(13) . ?
O7 C25 1.394(5) . ?
O8 C27 1.373(10) . ?
O9 C29 1.454(14) . ?
O10 H10A 1.0577 . ?
O10 H10B 1.0605 . ?
N1 C2 1.346(5) . ?
N1 C6 1.324(5) . ?
N2 C7 1.378(5) . ?
N2 C8 1.337(5) . ?
N3 N4 1.382(5) . ?
N3 C7 1.324(5) . ?
N4 C8 1.341(5) . ?
N5 C9 1.331(5) . ?
N5 C10 1.367(5) . ?
N6 N7 1.374(4) . ?
N6 C9 1.340(5) . ?
N7 C10 1.328(5) . ?
N8 C11 1.329(6) . ?
N8 C15 1.338(5) . ?
N9 C18 1.345(11) . ?
N9 C22 1.315(9) . ?
N10 C23 1.331(8) . ?
N10 C24 1.388(6) . ?
N11 N12 1.363(7) . ?
N11 C23 1.354(7) . ?
N12 N12 1.483(10) 3_656 ?
N12 C24 1.324(7) . ?
N13 H13 1.0000 . ?
N13 C30 1.594(9) . ?
N13 C31 1.421(11) . ?
C1 C2 1.519(6) . ?
C2 C3 1.388(6) . ?
C3 H3 0.9500 . ?
C3 C4 1.375(7) . ?
C4 H4 0.9500 . ?
C4 C5 1.379(7) . ?
C5 H5 0.9500 . ?
C5 C6 1.397(6) . ?
C6 C7 1.446(6) . ?
C8 C9 1.458(6) . ?
C10 C11 1.461(6) . ?
C11 C12 1.371(7) . ?
C12 H12 0.9500 . ?
C12 C13 1.412(6) . ?
C13 H13A 0.9500 . ?
C13 C14 1.392(7) . ?
C14 H14 0.9500 . ?
C14 C15 1.387(7) . ?
C15 C16 1.502(7) . ?
C17 C18 1.522(13) . ?
C17A C18 1.505(13) . ?
C18 C19 1.365(13) . ?
C19 H19 0.9500 . ?
C19 C20 1.244(12) . ?
C20 H20 0.9500 . ?
C20 C21 1.445(11) . ?
C21 H21 0.9500 . ?
C21 C22 1.354(9) . ?
C22 C23 1.469(9) . ?
C25 H25A 0.9900 . ?
C25 H25B 0.9900 . ?
C25 C26 1.392(5) . ?
C26 H26A 0.9900 . ?
C26 H26B 0.9900 . ?
C27 H27A 0.9900 . ?
C27 H27B 0.9900 . ?
C27 C28 1.461(11) . ?
C28 H28A 0.9900 . ?
C28 H28B 0.9900 . ?
C28 C29 1.459(16) . ?
C29 H29A 0.9900 . ?
C29 H29B 0.9900 . ?
C30 H30A 0.9800 . ?
C30 H30B 0.9800 . ?
C30 H30C 0.9800 . ?
C31 H31A 0.9800 . ?
C31 H31B 0.9800 . ?
C31 H31C 0.9800 . ?
I1 I2 2.569(10) . ?
I1 I2 2.569(10) 8_656 ?
I1 I2 2.569(10) 11_566 ?
I1 I2' 2.669(9) 11_566 ?
I1 I2' 2.669(9) 8_656 ?
I1 I2' 2.669(9) . ?
I2 I2' 2.504(15) 11_566 ?
I2 I3 2.889(18) . ?
I2 I3' 2.738(19) . ?

loop_
_geom_torsion_atom_site_label_1
_geom_torsion_atom_site_label_2
_geom_torsion_atom_site_label_3
_geom_torsion_atom_site_label_4
_geom_torsion
_geom_torsion_site_symmetry_1
_geom_torsion_site_symmetry_2
_geom_torsion_site_symmetry_3
_geom_torsion_site_symmetry_4
_geom_torsion_publ_flag
Zn1 O1 C1 O2 11.8(6) 8_656 . . . ?
Zn1 O1 C1 C2 -167.4(3) 8_656 . . . ?
Zn1 O2 C1 O1 -173.9(3) . . . . ?
Zn1 O2 C1 C2 5.4(4) . . . . ?
Zn1 O7 C25 C26 177.0(3) . . . . ?
Zn1 N1 C2 C1 -2.1(4) . . . . ?
Zn1 N1 C2 C3 176.1(3) . . . . ?
Zn1 N1 C6 C5 -176.0(3) . . . . ?
Zn1 N1 C6 C7 4.2(5) . . . . ?
Zn1 N2 C7 N3 160.8(3) . . . . ?
Zn1 N2 C7 C6 -17.9(5) . . . . ?
Zn1 N2 C8 N4 -145.8(4) . . . . ?
Zn1 N2 C8 C9 40.7(6) . . . . ?
Zn2 O7 C25 C26 1.8(6) . . . . ?
Zn2 N6 N7 C10 176.1(3) . . . . ?
Zn2 N6 C9 N5 -175.3(3) . . . . ?
Zn2 N6 C9 C8 -0.3(5) . . . . ?
Zn3 O3 C16 O4 179.8(5) . . . . ?
Zn3 O3 C16 C15 1.4(6) . . . . ?
Zn3 O8 C27 C28 -163.3(6) . . . . ?
Zn3 N5 C9 N6 -157.3(4) . . . . ?
Zn3 N5 C9 C8 28.0(7) . . . . ?
Zn3 N5 C10 N7 167.5(3) . . . . ?
Zn3 N5 C10 C11 -13.7(5) . . . . ?
Zn3 N8 C11 C10 5.3(5) . . . . ?
Zn3 N8 C11 C12 -174.0(4) . . . . ?
Zn3 N8 C15 C14 175.9(4) . . . . ?
Zn3 N8 C15 C16 -5.4(5) . . . . ?
Zn4 O8 C27 C28 18.7(13) . . . . ?
Zn4 O9 C29 C28 -30.5(17) . . . . ?
Zn4 N4 C8 N2 177.5(3) . . . . ?
Zn4 N4 C8 C9 -9.0(6) . . . . ?
Zn5 O5 C17 O6 179.9(19) . . . . ?
Zn5 O5 C17 C18 4(3) . . . . ?
Zn5 O5A C17A O6A -165.8(18) . . . . ?
Zn5 O5A C17A C18 -16(2) . . . . ?
Zn5 O9 C29 C28 165.7(9) 3_656 . . . ?
Zn5 N9 C18 C17 14.1(14) . . . . ?
Zn5 N9 C18 C17A -19.0(16) . . . . ?
Zn5 N9 C18 C19 178.3(8) . . . . ?
Zn5 N9 C22 C21 -177.4(6) . . . . ?
Zn5 N9 C22 C23 1.7(8) . . . . ?
Zn5 N11 N12 N12 31.0(8) . . . 3_656 ?
Zn5 N11 N12 C24 -156.6(5) . . . . ?
Zn5 N11 C23 N10 166.7(4) . . . . ?
Zn5 N11 C23 C22 -14.2(6) . . . . ?
O1 C1 C2 N1 177.0(3) . . . . ?
O1 C1 C2 C3 -1.0(6) . . . . ?
O2 C1 C2 N1 -2.3(5) . . . . ?
O2 C1 C2 C3 179.7(4) . . . . ?
O5 C17 C18 N9 -12(3) . . . . ?
O5 C17 C18 C19 -173.2(18) . . . . ?
O5A C17A C18 N9 23(2) . . . . ?
O5A C17A C18 C19 -174.2(15) . . . . ?
O6 C17 C18 N9 172(2) . . . . ?
O6 C17 C18 C19 11(3) . . . . ?
O6A C17A C18 N9 174.1(18) . . . . ?
O6A C17A C18 C19 -23(3) . . . . ?
O7 C25 C26 C25 -1.1(3) . . . 3_656 ?
O8 C27 C28 C29 -45.0(14) . . . . ?
N1 C2 C3 C4 -0.1(7) . . . . ?
N1 C6 C7 N2 10.8(6) . . . . ?
N1 C6 C7 N3 -167.7(4) . . . . ?
N2 C8 C9 N5 -161.7(4) . . . . ?
N2 C8 C9 N6 24.1(6) . . . . ?
N3 N4 C8 N2 -0.7(5) . . . . ?
N3 N4 C8 C9 172.7(4) . . . . ?
N4 N3 C7 N2 -0.9(5) . . . . ?
N4 N3 C7 C6 177.7(4) . . . . ?
N4 C8 C9 N5 25.5(6) . . . . ?
N4 C8 C9 N6 -148.7(4) . . . . ?
N5 C10 C11 N8 6.9(6) . . . . ?
N5 C10 C11 C12 -173.9(4) . . . . ?
N6 N7 C10 N5 -0.3(4) . . . . ?
N6 N7 C10 C11 -179.0(4) . . . . ?
N7 N6 C9 N5 0.2(4) . . . . ?
N7 N6 C9 C8 175.2(3) . . . . ?
N7 C10 C11 N8 -174.5(4) . . . . ?
N7 C10 C11 C12 4.8(7) . . . . ?
N8 C11 C12 C13 -3.1(7) . . . . ?
N8 C15 C16 O3 2.5(7) . . . . ?
N8 C15 C16 O4 -176.0(5) . . . . ?
N9 C18 C19 C20 2.5(18) . . . . ?
N9 C22 C23 N10 -171.6(6) . . . . ?
N9 C22 C23 N11 9.4(8) . . . . ?
N11 N12 C24 Zn4 -173.9(3) . . . . ?
N11 N12 C24 N10 -0.6(6) . . . . ?
N12 N11 C23 N10 -1.1(6) . . . . ?
N12 N11 C23 C22 178.1(5) . . . . ?
N12 N12 C24 Zn4 -1.3(6) 3_656 . . . ?
N12 N12 C24 N10 172.0(3) 3_656 . . . ?
C1 C2 C3 C4 177.8(5) . . . . ?
C2 N1 C6 C5 -0.5(6) . . . . ?
C2 N1 C6 C7 179.7(4) . . . . ?
C2 C3 C4 C5 -0.2(8) . . . . ?
C3 C4 C5 C6 0.1(8) . . . . ?
C4 C5 C6 N1 0.3(7) . . . . ?
C4 C5 C6 C7 -179.9(5) . . . . ?
C5 C6 C7 N2 -169.0(4) . . . . ?
C5 C6 C7 N3 12.5(8) . . . . ?
C6 N1 C2 C1 -177.7(4) . . . . ?
C6 N1 C2 C3 0.4(6) . . . . ?
C7 N2 C8 N4 0.2(4) . . . . ?
C7 N2 C8 C9 -173.3(4) . . . . ?
C7 N3 N4 Zn4 -177.6(3) . . . . ?
C7 N3 N4 C8 0.9(5) . . . . ?
C8 N2 C7 N3 0.5(5) . . . . ?
C8 N2 C7 C6 -178.2(4) . . . . ?
C9 N5 C10 N7 0.4(5) . . . . ?
C9 N5 C10 C11 179.2(4) . . . . ?
C9 N6 N7 C10 0.1(4) . . . . ?
C10 N5 C9 N6 -0.4(4) . . . . ?
C10 N5 C9 C8 -175.1(4) . . . . ?
C10 C11 C12 C13 177.7(5) . . . . ?
C11 N8 C15 C14 -0.5(7) . . . . ?
C11 N8 C15 C16 178.2(4) . . . . ?
C11 C12 C13 C14 2.3(8) . . . . ?
C12 C13 C14 C15 -0.7(8) . . . . ?
C13 C14 C15 N8 -0.2(8) . . . . ?
C13 C14 C15 C16 -178.7(5) . . . . ?
C14 C15 C16 O3 -178.9(5) . . . . ?
C14 C15 C16 O4 2.6(8) . . . . ?
C15 N8 C11 C10 -178.4(4) . . . . ?
C15 N8 C11 C12 2.3(7) . . . . ?
C17 C18 C19 C20 161.6(18) . . . . ?
C17A C18 C19 C20 -159.5(14) . . . . ?
C18 N9 C22 C21 2.7(12) . . . . ?
C18 N9 C22 C23 -178.1(7) . . . . ?
C18 C19 C20 C21 -3.9(17) . . . . ?
C19 C20 C21 C22 4.4(14) . . . . ?
C20 C21 C22 N9 -3.7(11) . . . . ?
C20 C21 C22 C23 177.2(6) . . . . ?
C21 C22 C23 N10 7.6(10) . . . . ?
C21 C22 C23 N11 -171.5(6) . . . . ?
C22 N9 C18 C17 -166.1(12) . . . . ?
C22 N9 C18 C17A 160.8(13) . . . . ?
C22 N9 C18 C19 -1.9(15) . . . . ?
C23 N10 C24 Zn4 173.9(3) . . . . ?
C23 N10 C24 N12 -0.1(5) . . . . ?
C23 N11 N12 N12 -171.3(3) . . . 3_656 ?
C23 N11 N12 C24 1.0(6) . . . . ?
C24 N10 C23 N11 0.8(6) . . . . ?
C24 N10 C23 C22 -178.3(5) . . . . ?
C27 C28 C29 O9 53.7(18) . . . . ?

loop_
_smtbx_masks_void_nr
_smtbx_masks_void_average_x
_smtbx_masks_void_average_y
_smtbx_masks_void_average_z
_smtbx_masks_void_volume
_smtbx_masks_void_count_electrons
_smtbx_masks_void_content
1 -0.590 -0.315 -0.763 107786.0 14043.1 '132 I2'
2 0.000 0.000 0.500 704.8 363.0 '3.5 I2'
3 0.000 0.250 0.750 704.8 363.0 '3.5 I2'
4 0.000 0.500 0.000 704.8 363.0 '3.5 I2'
5 0.000 0.750 0.250 704.8 363.0 '3.5 I2'
6 0.250 0.000 0.750 704.8 363.0 '3.5 I2'
7 0.250 0.250 0.500 704.8 363.0 '3.5 I2'
8 0.250 0.500 0.250 704.8 363.0 '3.5 I2'
9 0.250 0.750 0.000 704.8 363.0 '3.5 I2'
10 0.500 0.250 0.250 704.8 363.0 '3.5 I2'
11 0.500 0.500 0.500 704.8 363.0 '3.5 I2'
12 0.500 0.750 0.750 704.8 363.0 '3.5 I2'
13 0.500 1.000 1.000 704.8 363.0 '3.5 I2'
14 0.750 0.000 0.250 704.8 363.0 '3.5 I2'
15 0.750 0.250 0.000 704.8 363.0 '3.5 I2'
16 0.750 0.500 0.750 704.8 363.0 '3.5 I2'
17 0.750 0.750 0.500 704.8 363.0 '3.5 I2'
